data_9001891
loop_
_publ_author_name
'Burns, P. C.'

_publ_section_title
;A new uranyl oxide hydrate sheet in vandendriesscheite: Implications for
 mineral paragenesis and the corrosion of spent nuclear fuel Locality:
 Shinkolobwe (Congo)
;
_journal_name_full 'American Mineralogist'
_journal_page_first 1176
_journal_page_last 1186
_journal_volume 82
_journal_year 1997
_chemical_formula_sum 'H33 O48 Pb2 U10'
_chemical_name_mineral Vandendriesscheite
_space_group_IT_number 61
_symmetry_space_group_name_Hall '-P 2ac 2ab'
_symmetry_space_group_name_H-M 'P b c a'
_cell_angle_alpha 90
_cell_angle_beta 90
_cell_angle_gamma 90
_cell_formula_units_Z 8
_cell_length_a 14.1165
_cell_length_b 41.378
_cell_length_c 14.5347
_cell_volume 8489.900
_exptl_crystal_density_diffrn 5.627
_cod_original_formula_sum 'U10 Pb2 O48 H33'
_cod_database_code 9001891

loop_
_symmetry_equiv_pos_as_xyz
x,y,z
x,1/2-y,1/2+z
-x,1/2+y,1/2-z
1/2-x,1/2+y,z
1/2+x,1/2-y,-z
1/2+x,y,1/2-z
1/2-x,-y,1/2+z
-x,-y,-z

loop_
_atom_site_aniso_label
_atom_site_aniso_U_11
_atom_site_aniso_U_22
_atom_site_aniso_U_33
_atom_site_aniso_U_12
_atom_site_aniso_U_13
_atom_site_aniso_U_23
U1 0.01100 0.00960 0.01640 -0.00100 -0.00140 0.00080
U2 0.01060 0.00810 0.02330 0.00020 0.00190 0.00110
U3 0.01250 0.00940 0.01550 0.00140 -0.00060 -0.00050
U4 0.00940 0.00790 0.01730 0.00070 0.00150 0.00000
U5 0.00990 0.00720 0.02120 -0.00110 0.00070 0.00000
U6 0.01080 0.00800 0.01690 0.00000 -0.00070 -0.00030
U7 0.01050 0.00670 0.01620 0.00070 0.00150 0.00080
U8 0.01090 0.00690 0.02450 -0.00100 0.00150 0.00060
U9 0.01350 0.01150 0.01660 -0.00060 0.00000 0.00480
U10 0.01680 0.01350 0.02100 -0.00320 0.00270 -0.00580
Pb1 0.02990 0.02500 0.02370 -0.00130 -0.00130 -0.00340
Pb2 0.15100 0.03910 0.03360 0.00070 0.00420 -0.01310

loop_
_atom_site_label
_atom_site_fract_x
_atom_site_fract_y
_atom_site_fract_z
_atom_site_U_iso_or_equiv
_atom_site_type_symbol
_atom_site_attached_hydrogens
U1 0.72360 0.15997 0.72510 ? U 0
U2 0.50750 0.10400 0.76490 ? U 0
U3 0.00410 0.39961 0.76610 ? U 0
U4 0.97150 0.19612 0.74670 ? U 0
U5 0.73540 0.45539 0.75430 ? U 0
U6 0.97090 0.30853 0.74950 ? U 0
U7 0.75610 0.25228 0.75440 ? U 0
U8 0.72750 0.04795 0.74420 ? U 0
U9 0.22350 0.34481 0.73510 ? U 0
U10 0.98450 0.00867 0.72640 ? U 0
Pb1 0.81120 0.30459 0.49760 ? Pb 0
Pb2 0.89030 -0.00040 0.00200 ? Pb 0
O1 0.81700 0.20400 0.72600 0.01300 O 0
O-H2 0.38600 0.14400 0.80200 0.01390 O 1
O3 0.74600 0.15770 0.84500 0.01950 O 0
O-H4 0.38600 0.14400 0.80200 0.01190 O 1
O5 0.70500 0.16350 0.60300 0.01310 O 0
O-H6 0.68200 0.10370 0.70400 0.01760 O 1
O7 0.56900 0.15450 0.75600 0.01850 O 0
O-H8 0.37900 0.06800 0.80300 0.02670 O 1
O9 0.53900 0.10390 0.88500 0.03460 O 0
O10 0.56900 0.05230 0.75400 0.02080 O 0
O11 0.47200 0.10370 0.64800 0.02810 O 0
O-H12 0.18800 0.39990 0.78400 0.01550 O 1
O13 0.00000 0.41250 0.65400 0.02590 O 0
O14 0.06600 0.35130 0.72100 0.00870 O 0
O-H15 0.87900 0.36370 0.73400 0.02650 O 1
O16 0.01200 0.38870 0.88500 0.02100 O 0
O-H17 0.93200 -0.04700 0.70000 0.01060 O 1
O-H18 0.86500 0.42730 0.81100 0.01790 O 1
O-H19 0.93800 0.25340 0.78300 0.01200 O 1
O20 0.94700 0.18650 0.86300 0.02150 O 0
O21 0.99500 0.20710 0.62600 0.02390 O 0
O-H22 0.14900 -0.00310 0.69600 0.00890 O 1
O23 0.69000 0.45220 0.86900 0.01100 O 0
O24 0.83300 0.00570 0.75200 0.03900 O 0
O25 0.77600 0.45770 0.64000 0.02870 O 0
O26 0.81400 0.30150 0.78300 0.00290 O 0
O-H27 0.62800 0.28830 0.78800 0.02600 O 1
O28 0.93900 0.30320 0.62800 0.01150 O 0
O29 0.99900 0.31320 0.86800 0.02510 O 0
O30 0.76300 0.26430 0.63600 0.02630 O 0
O31 0.74800 0.24030 0.87300 0.02690 O 0
O32 0.70700 0.03640 0.62400 0.03040 O 0
O33 0.75100 0.06040 0.86000 0.02610 O 0
O34 0.21800 0.33550 0.85800 0.01360 O 0
O35 0.22900 0.35490 0.61300 0.03140 O 0
O36 0.96800 0.01310 0.60700 0.02050 O 0
O37 0.00200 -0.00040 0.85000 0.04910 O 0
Wat38 0.35300 0.07570 0.99300 0.04380 O 2
Wat39 0.07300 0.44840 0.98000 0.02690 O 2
Wat40 0.38600 0.14600 0.98100 0.05120 O 2
Wat41 0.63400 0.31900 0.48100 0.10170 O 2
Wat42 0.62700 0.21460 0.50400 0.03570 O 2
Wat43 0.71300 0.39540 0.51300 0.03480 O 2
Wat44 0.94500 0.25600 0.47800 0.04680 O 2
Wat45 0.15500 0.09800 0.98100 0.05540 O 2
Wat46 0.00600 -0.05100 0.00700 0.14980 O 2
Wat47 0.87500 0.36300 0.52800 0.04270 O 2
Wat48 0.69200 -0.00100 0.97500 0.05480 O 2

loop_
_cod_changelog_entry_id
_cod_changelog_entry_author
_cod_changelog_entry_date
_cod_changelog_entry_text
1
;cod-tools version 3.8.0
Id: cif_guess_AMCSD_atom_types 9574 2023-05-10 09:00:05Z saulius
;
2023-05-10T18:47:50+03:00
;Derived atom types and hydrogen counts
from atom names that follow the AMCSD naming convention
(Wat == water, O-H == hydroxyl).
;
